data_7012666
loop_
_publ_author_name
'Ru Son, Au Ji'
'Schweiger, Scott W.'
'Thorn, Matthew G.'
'Moses, John E.'
'Fanwick, Phillip E.'
'Rothwell, Ian P.'

_publ_section_title
;
 The isolation and chemistry of tantalum dimethylamides containing
 resolved 3,3'-disubstituted-1,1'-bi-2,2'-naphthoxide ligandsElectronic
 supplementary information (ESI) available: ORTEP views of (R)-7,
 (R,S)-8, (S)-9 and (S)-12. See
 http://www.rsc.org/suppdata/dt/b2/b212910h/
;
_journal_issue 8
_journal_name_full 'Dalton Transactions'
_journal_page_first 1620
_journal_paper_doi 10.1039/b212910h
_journal_year 2003
_chemical_formula_sum 'C72 H79 N4 O2 Si2 Ta'
_chemical_formula_weight 1269.58
_chemical_name_systematic ' ?'
_space_group_IT_number 20
_symmetry_cell_setting orthorhombic
_symmetry_space_group_name_Hall 'C 2c 2'
_symmetry_space_group_name_H-M 'C 2 2 21'
_atom_type_scat_source 'International Tables for Crystallography (Vol C)'
_cell_angle_alpha 90.00
_cell_angle_beta 90.00
_cell_angle_gamma 90.00
_cell_formula_units_Z 4
_cell_length_a 11.4866(2)
_cell_length_b 20.5325(4)
_cell_length_c 26.7517(5)
_cell_measurement_reflns_used 30323
_cell_measurement_temperature 173
_cell_measurement_theta_max 28
_cell_measurement_theta_min 4
_cell_volume 6309.4(2)
_computing_cell_refinement DENZO/SCALEPACK_(Otwinowski,_1996)
_computing_data_collection Collect_(Nonius,_1998)
_computing_data_reduction DENZO/SCALEPACK_(Otwinowski,_1996)
_computing_molecular_graphics
;
ORTEP (Johnson, 1976)
PLUTON (Spek, 1991)
;
_computing_publication_material CIF_VAX_MolEN_(Fair,_1990)
_computing_structure_refinement SHELX97_(Sheldrick,_1997)
_computing_structure_solution PATTY_(DIRDIF99,_Beurskins,_1999)
_diffrn_ambient_temperature 173
_diffrn_measurement_device_type Nonius_KappaCCD
_diffrn_measurement_method \w
_diffrn_radiation_type MO-K\a
_diffrn_radiation_wavelength 0.71073
_diffrn_reflns_av_R_equivalents 0.068
_diffrn_reflns_limit_h_max 15
_diffrn_reflns_limit_h_min -15
_diffrn_reflns_limit_k_max 26
_diffrn_reflns_limit_k_min -26
_diffrn_reflns_limit_l_max 36
_diffrn_reflns_limit_l_min -36
_diffrn_reflns_number 30323
_diffrn_reflns_theta_max 28.71
_diffrn_reflns_theta_min 4.00
_exptl_absorpt_coefficient_mu 1.804
_exptl_absorpt_correction_T_max 0.6971
_exptl_absorpt_correction_T_min 0.2013
_exptl_absorpt_correction_type multi-scan_(Otwinowski_&_Minor,_
_exptl_crystal_colour yellow
_exptl_crystal_density_diffrn 1.34
_exptl_crystal_description plate
_exptl_crystal_F_000 2624
_exptl_crystal_size_max 0.40
_exptl_crystal_size_mid 0.31
_exptl_crystal_size_min 0.20
_refine_diff_density_max 0.48
_refine_diff_density_min -0.93
_refine_ls_abs_structure_details 'Flack H. D. (1983), Acta Cryst. A39, 876-881'
_refine_ls_abs_structure_Flack -0.011(7)
_refine_ls_extinction_method none
_refine_ls_goodness_of_fit_ref 1.042
_refine_ls_hydrogen_treatment H_atoms_riding
_refine_ls_matrix_type full
_refine_ls_number_parameters 376
_refine_ls_number_reflns 7915
_refine_ls_number_restraints 0
_refine_ls_R_factor_gt 0.040
_refine_ls_shift/su_max 0.020
_refine_ls_structure_factor_coef Fsqd
_refine_ls_weighting_details 'w=1/[\s^2^(Fo^2^)+(0.0184P)^2^+17.2409P] where P=(Fo^2^+2Fc^2^)/'
_refine_ls_weighting_scheme calc
_refine_ls_wR_factor_ref 0.073
_reflns_number_gt 7039
_reflns_number_total 7930
_reflns_threshold_expression >2.0\s(I)
_cod_data_source_file b212910h.txt
_cod_data_source_block JMI11
_cod_depositor_comments
;
The following automatic conversions were performed:
'_refine_ls_weighting_scheme' value 'calc ' changed to 'calc' according to
'/home/saulius/struct/CIF-dictionaries/cif_core.dic' dictionary named
'cif_core.dic' version 2.4.1 from 2010-06-29.

Automatic conversion script
Id: cif_fix_enum 1527 2010-12-29 10:47:43Z saulius 
;
_cod_original_cell_volume 6309.4(4)
_cod_database_code 7012666
_reflns_friedl_coverage 0.8398

loop_
_symmetry_equiv_pos_as_xyz
'x, y, z'
'-x, -y, z+1/2'
'-x, y, -z+1/2'
'x, -y, -z'
'x+1/2, y+1/2, z'
'-x+1/2, -y+1/2, z+1/2'
'-x+1/2, y+1/2, -z+1/2'
'x+1/2, -y+1/2, -z'

loop_
_atom_site_label
_atom_site_type_symbol
_atom_site_fract_x
_atom_site_fract_y
_atom_site_fract_z
_atom_site_U_iso_or_equiv
_atom_site_adp_type
_atom_site_occupancy
_atom_site_symmetry_multiplicity
_atom_site_calc_flag
_atom_site_refinement_flags
_atom_site_disorder_assembly
_atom_site_disorder_group
Ta Ta 0.88106(2) 0.99776(11) 0.99221(4) 0.0235(2) Uani 0.50 1 d P . .
Si(2) Si 0.73577(9) 0.81701(5) 1.08103(4) 0.0249(2) Uani 1 1 d . . .
O(1) O 0.75215(18) 0.93243(11) 1.00811(12) 0.0238(6) Uani 1 1 d . . .
N(3) N 1.0044(2) 0.93106(13) 1.00385(19) 0.0308(7) Uani 1 1 d . . .
N(4) N 0.8601(3) 0.98208(15) 0.91879(12) 0.0358(8) Uani 1 1 d . . .
C(1) C 0.6533(3) 0.93576(16) 1.03502(13) 0.0201(7) Uani 1 1 d . . .
C(2) C 0.6379(3) 0.88989(15) 1.07544(13) 0.0225(7) Uani 1 1 d . . .
C(3) C 0.5457(3) 0.89956(17) 1.10752(14) 0.0244(8) Uani 1 1 d . . .
C(4) C 0.4662(3) 0.95225(17) 1.10219(13) 0.0235(8) Uani 1 1 d . . .
C(5) C 0.3776(4) 0.96505(17) 1.13750(14) 0.0287(8) Uani 1 1 d . . .
C(6) C 0.3050(4) 1.01672(18) 1.13214(15) 0.0332(10) Uani 1 1 d . . .
C(7) C 0.3154(3) 1.0578(2) 1.09054(15) 0.0328(9) Uani 1 1 d . . .
C(8) C 0.3973(3) 1.04547(18) 1.05471(14) 0.0285(8) Uani 1 1 d . . .
C(9) C 0.4764(3) 0.9929(2) 1.05928(12) 0.0233(8) Uani 1 1 d . . .
C(10) C 0.5679(3) 0.98123(15) 1.02401(13) 0.0221(8) Uani 1 1 d . . .
C(21) C 0.7443(4) 0.77441(18) 1.01886(14) 0.0290(9) Uani 1 1 d . . .
C(22) C 0.8251(3) 0.72384(19) 1.01231(16) 0.0346(11) Uani 1 1 d . . .
C(23) C 0.8375(4) 0.6918(2) 0.96740(17) 0.0406(11) Uani 1 1 d . . .
C(24) C 0.7689(4) 0.7087(2) 0.92732(17) 0.0437(11) Uani 1 1 d . . .
C(25) C 0.6872(4) 0.7588(2) 0.93274(18) 0.0395(11) Uani 1 1 d . . .
C(26) C 0.6753(4) 0.7905(2) 0.97806(15) 0.0330(9) Uani 1 1 d . . .
C(27) C 0.6727(4) 0.75625(18) 1.12622(16) 0.0295(9) Uani 1 1 d . . .
C(28) C 0.5557(4) 0.7372(2) 1.12458(19) 0.0406(11) Uani 1 1 d . . .
C(29) C 0.5126(5) 0.6906(2) 1.1572(2) 0.0545(14) Uani 1 1 d . . .
C(31) C 1.1169(4) 0.9342(2) 1.02894(16) 0.0386(9) Uani 1 1 d . . .
C(32) C 0.9917(4) 0.86716(19) 0.97965(17) 0.0422(11) Uani 1 1 d . . .
C(41) C 0.9589(4) 0.9856(2) 0.88431(16) 0.0400(12) Uani 1 1 d . . .
C(42) C 0.7660(4) 0.9433(2) 0.89739(17) 0.0442(11) Uani 1 1 d . . .
C(210) C 0.5878(6) 0.6600(2) 1.19065(19) 0.0593(16) Uani 1 1 d . . .
C(211) C 0.7018(6) 0.6762(3) 1.1929(2) 0.0544(15) Uani 1 1 d . . .
C(212) C 0.7443(4) 0.7247(2) 1.16119(16) 0.0399(10) Uani 1 1 d . . .
C(213) C 0.8838(4) 0.84011(18) 1.10354(15) 0.0350(9) Uani 1 1 d . . .
C(901) C 1.0000 0.7022(4) 1.2500 0.072(2) Uani 1 2 d S . .
C(902) C 0.9716(5) 0.6694(4) 1.2922(2) 0.0773(19) Uani 1 1 d . . .
C(903) C 0.9721(6) 0.6019(4) 1.2920(3) 0.083(2) Uani 1 1 d . . .
C(904) C 1.0000 0.5699(5) 1.2500 0.093(3) Uani 1 2 d S . .
C(911) C 0.7521(10) 0.1740(4) 0.7234(3) 0.107(3) Uani 1 1 d . . .
C(912) C 0.6752(7) 0.1461(5) 0.7571(3) 0.097(3) Uani 1 1 d . . .
C(913) C 0.6961(8) 0.0824(5) 0.7728(2) 0.095(3) Uani 1 1 d . . .
C(914) C 0.7899(10) 0.0504(5) 0.7552(3) 0.126(4) Uani 1 1 d . . .
C(915) C 0.8612(9) 0.0773(8) 0.7210(4) 0.147(6) Uani 1 1 d . . .
C(916) C 0.8428(10) 0.1383(8) 0.7074(4) 0.144(6) Uani 1 1 d . . .
H(3) H 0.5350 0.8705 1.1338 0.032 Uiso 1 1 calc R . .
H(4) H 0.8296 1.0218 0.9113 0.047 Uiso 0.50 1 calc PR . .
H(5) H 0.3689 0.9376 1.1649 0.037 Uiso 1 1 calc R . .
H(6) H 0.2482 1.0249 1.1561 0.043 Uiso 1 1 calc R . .
H(7) H 0.2664 1.0937 1.0873 0.043 Uiso 1 1 calc R . .
H(8) H 0.4012 1.0722 1.0267 0.037 Uiso 1 1 calc R . .
H(22) H 0.8718 0.7116 1.0391 0.045 Uiso 1 1 calc R . .
H(23) H 0.8923 0.6588 0.9642 0.053 Uiso 1 1 calc R . .
H(24) H 0.7766 0.6871 0.8970 0.057 Uiso 1 1 calc R . .
H(25) H 0.6408 0.7708 0.9058 0.051 Uiso 1 1 calc R . .
H(26) H 0.6199 0.8233 0.9813 0.043 Uiso 1 1 calc R . .
H(28) H 0.5061 0.7561 1.1012 0.053 Uiso 1 1 calc R . .
H(29) H 0.4340 0.6798 1.1568 0.071 Uiso 1 1 calc R . .
H(210) H 0.5592 0.6278 1.2118 0.077 Uiso 1 1 calc R . .
H(211) H 0.7513 0.6554 1.2153 0.071 Uiso 1 1 calc R . .
H(212) H 0.8224 0.7365 1.1633 0.052 Uiso 1 1 calc R . .
H(21A) H 0.9173 0.8713 1.0810 0.045 Uiso 1 1 calc R . .
H(21B) H 0.9322 0.8021 1.1048 0.045 Uiso 1 1 calc R . .
H(21C) H 0.8779 0.8588 1.1363 0.045 Uiso 1 1 calc R . .
H(31A) H 1.1182 0.9036 1.0561 0.050 Uiso 1 1 calc R . .
H(31B) H 1.1290 0.9773 1.0417 0.050 Uiso 1 1 calc R . .
H(31C) H 1.1775 0.9237 1.0056 0.050 Uiso 1 1 calc R . .
H(32A) H 1.0461 0.8637 0.9526 0.055 Uiso 1 1 calc R . .
H(32B) H 0.9139 0.8627 0.9670 0.055 Uiso 1 1 calc R . .
H(32C) H 1.0068 0.8334 1.0036 0.055 Uiso 1 1 calc R . .
H(41A) H 1.0020 0.9455 0.8857 0.052 Uiso 1 1 calc R . .
H(41B) H 1.0087 1.0211 0.8937 0.052 Uiso 1 1 calc R . .
H(41C) H 0.9309 0.9923 0.8509 0.052 Uiso 1 1 calc R . .
H(42A) H 0.7394 0.9633 0.8671 0.058 Uiso 1 1 calc R . .
H(42B) H 0.7028 0.9408 0.9208 0.058 Uiso 1 1 calc R . .
H(42C) H 0.7940 0.9002 0.8902 0.058 Uiso 1 1 calc R . .
H(901) H 1.0000 0.7475 1.2500 0.094 Uiso 1 2 calc SR . .
H(902) H 0.9519 0.6920 1.3211 0.100 Uiso 1 1 calc R . .
H(903) H 0.9533 0.5790 1.3208 0.108 Uiso 1 1 calc R . .
H(904) H 1.0000 0.5246 1.2500 0.120 Uiso 1 2 calc SR . .
H(911) H 0.7411 0.2164 0.7122 0.139 Uiso 1 1 calc R . .
H(912) H 0.6113 0.1693 0.7689 0.126 Uiso 1 1 calc R . .
H(913) H 0.6458 0.0623 0.7952 0.124 Uiso 1 1 calc R . .
H(914) H 0.8059 0.0087 0.7670 0.164 Uiso 1 1 calc R . .
H(915) H 0.9220 0.0535 0.7072 0.191 Uiso 1 1 calc R . .
H(916) H 0.8956 0.1576 0.6856 0.188 Uiso 1 1 calc R . .

loop_
_atom_site_aniso_label
_atom_site_aniso_U_11
_atom_site_aniso_U_22
_atom_site_aniso_U_33
_atom_site_aniso_U_12
_atom_site_aniso_U_13
_atom_site_aniso_U_23
Ta 0.01719(9) 0.0212(3) 0.0321(7) 0.0008(3) 0.00018(14) 0.0052(6)
Si(2) 0.0248(5) 0.0195(5) 0.0303(6) 0.0019(4) -0.0020(4) 0.0031(4)
O(1) 0.0171(10) 0.0211(10) 0.0332(18) 0.0001(8) 0.0042(13) 0.0025(13)
N(3) 0.0255(13) 0.0245(13) 0.042(2) 0.0006(10) -0.002(2) 0.003(2)
N(4) 0.0295(17) 0.039(2) 0.0387(19) -0.0029(13) 0.0079(14) -0.0042(14)
C(1) 0.0169(16) 0.0180(16) 0.026(2) -0.0020(12) -0.0005(13) -0.0025(14)
C(2) 0.0246(18) 0.0161(15) 0.027(2) -0.0014(13) -0.0021(15) 0.0007(13)
C(3) 0.0282(19) 0.0223(18) 0.023(2) -0.0027(14) -0.0033(15) 0.0038(15)
C(4) 0.0252(18) 0.0230(18) 0.022(2) 0.0002(14) -0.0013(15) -0.0004(15)
C(5) 0.030(2) 0.0302(19) 0.026(2) 0.0035(18) 0.0052(19) 0.0040(15)
C(6) 0.031(2) 0.035(3) 0.034(2) 0.0057(16) 0.0064(17) -0.0004(17)
C(7) 0.030(2) 0.033(2) 0.035(2) 0.0065(16) 0.0008(17) 0.0014(18)
C(8) 0.0242(19) 0.0294(18) 0.032(2) 0.0035(15) 0.0002(16) 0.0058(15)
C(9) 0.0214(14) 0.025(2) 0.0239(17) 0.0009(17) -0.0009(12) -0.0018(17)
C(10) 0.0193(16) 0.0188(18) 0.0282(18) 0.0000(11) 0.0001(13) 0.0029(13)
C(21) 0.027(2) 0.0225(19) 0.038(2) -0.0018(15) 0.0037(16) 0.0038(15)
C(22) 0.037(2) 0.0270(19) 0.040(3) 0.0009(15) 0.0104(18) 0.0036(18)
C(23) 0.051(3) 0.027(2) 0.044(3) -0.0024(19) 0.016(2) 0.0026(19)
C(24) 0.053(3) 0.039(2) 0.039(3) -0.010(2) 0.013(2) -0.009(2)
C(25) 0.041(2) 0.041(2) 0.036(3) -0.0117(19) -0.004(2) 0.0014(19)
C(26) 0.032(2) 0.028(2) 0.038(2) -0.0042(16) -0.0024(17) -0.0026(17)
C(27) 0.038(2) 0.0220(19) 0.028(2) 0.0035(15) 0.0035(18) 0.0016(15)
C(28) 0.045(3) 0.029(2) 0.047(3) -0.0017(19) 0.005(2) 0.004(2)
C(29) 0.060(3) 0.038(3) 0.066(3) -0.012(2) 0.021(3) 0.002(2)
C(31) 0.0243(19) 0.040(2) 0.052(3) 0.0045(19) -0.001(2) 0.0105(19)
C(32) 0.040(2) 0.029(2) 0.057(3) 0.0037(18) 0.0011(19) 0.0026(18)
C(41) 0.044(2) 0.033(3) 0.043(3) -0.0043(18) 0.0123(19) -0.0005(19)
C(42) 0.040(3) 0.056(3) 0.037(3) -0.006(2) 0.000(2) -0.008(2)
C(210) 0.102(5) 0.033(2) 0.043(3) -0.006(3) 0.017(3) 0.012(2)
C(211) 0.081(4) 0.043(3) 0.040(3) 0.003(3) -0.005(3) 0.012(2)
C(212) 0.052(3) 0.029(2) 0.038(2) 0.004(2) -0.003(2) 0.0105(19)
C(213) 0.032(2) 0.0301(19) 0.043(2) 0.0071(18) -0.006(2) 0.0017(17)
C(901) 0.069(6) 0.049(5) 0.098(7) 0.0000 0.006(5) 0.0000
C(902) 0.059(4) 0.110(6) 0.063(4) -0.002(4) -0.002(3) -0.017(4)
C(903) 0.062(4) 0.101(6) 0.087(5) 0.008(4) 0.006(3) 0.039(4)
C(904) 0.070(6) 0.056(6) 0.152(11) 0.0000 0.034(7) 0.0000
C(911) 0.148(8) 0.089(6) 0.085(6) -0.051(6) 0.012(6) -0.039(4)
C(912) 0.081(5) 0.126(7) 0.083(5) -0.016(5) 0.014(4) -0.070(5)
C(913) 0.111(6) 0.128(7) 0.046(4) -0.037(6) 0.010(4) -0.036(4)
C(914) 0.148(9) 0.191(10) 0.039(4) 0.066(8) -0.031(5) -0.042(5)
C(915) 0.072(6) 0.273(16) 0.095(8) 0.036(9) -0.035(6) -0.113(10)
C(916) 0.091(8) 0.220(14) 0.122(9) -0.085(9) 0.046(7) -0.092(11)

loop_
_geom_angle_atom_site_label_1
_geom_angle_atom_site_label_2
_geom_angle_atom_site_label_3
_geom_angle
_geom_angle_site_symmetry_1
_geom_angle_site_symmetry_3
_geom_angle_publ_flag
Ta Ta N3 89.7(5) 4_577 . ?
Ta Ta N4 172.4(3) 4_577 . ?
N3 Ta N4 97.35(18) . . ?
Ta Ta N3 78.2(5) 4_577 4_577 ?
N3 Ta N3 89.45(15) . 4_577 ?
N4 Ta N3 104.43(18) . 4_577 ?
Ta Ta O1 86.5(4) 4_577 . ?
N3 Ta O1 91.81(13) . . ?
N4 Ta O1 90.67(14) . . ?
N3 Ta O1 164.6(2) 4_577 . ?
Ta Ta O1 81.6(4) 4_577 4_577 ?
N3 Ta O1 171.3(2) . 4_577 ?
N4 Ta O1 91.23(13) . 4_577 ?
N3 Ta O1 90.05(13) 4_577 4_577 ?
O1 Ta O1 86.38(12) . 4_577 ?
Ta Ta N4 6.2(3) 4_577 4_577 ?
N3 Ta N4 91.96(17) . 4_577 ?
N4 Ta N4 167.42(17) . 4_577 ?
N3 Ta N4 84.02(17) 4_577 4_577 ?
O1 Ta N4 80.56(12) . 4_577 ?
O1 Ta N4 79.31(12) 4_577 4_577 ?
C213 Si2 C2 111.65(16) . . ?
C213 Si2 C21 110.87(19) . . ?
C2 Si2 C21 109.33(17) . . ?
C213 Si2 C27 108.18(19) . . ?
C2 Si2 C27 110.42(17) . . ?
C21 Si2 C27 106.23(18) . . ?
C1 O1 Ta 133.6(2) . . ?
C1 O1 Ta 125.0(2) . 4_577 ?
Ta O1 Ta 11.93(6) . 4_577 ?
C31 N3 C32 109.3(3) . . ?
C31 N3 Ta 132.2(3) . . ?
C32 N3 Ta 118.2(3) . . ?
C31 N3 Ta 124.1(3) . 4_577 ?
C32 N3 Ta 126.4(3) . 4_577 ?
Ta N3 Ta 12.09(6) . 4_577 ?
C42 N4 C41 110.7(3) . . ?
C42 N4 Ta 124.1(3) . . ?
C41 N4 Ta 121.1(3) . . ?
C42 N4 Ta 123.4(3) . 4_577 ?
C41 N4 Ta 122.2(3) . 4_577 ?
Ta N4 Ta 1.33(6) . 4_577 ?
O1 C1 C10 121.2(3) . . ?
O1 C1 C2 118.1(3) . . ?
C10 C1 C2 120.7(3) . . ?
C3 C2 C1 117.8(3) . . ?
C3 C2 Si2 121.7(3) . . ?
C1 C2 Si2 120.4(3) . . ?
C2 C3 C4 122.7(3) . . ?
C5 C4 C3 122.5(3) . . ?
C5 C4 C9 119.3(3) . . ?
C3 C4 C9 118.3(3) . . ?
C6 C5 C4 121.1(3) . . ?
C5 C6 C7 120.2(4) . . ?
C8 C7 C6 120.2(4) . . ?
C7 C8 C9 121.5(3) . . ?
C8 C9 C4 117.6(3) . . ?
C8 C9 C10 122.8(3) . . ?
C4 C9 C10 119.5(3) . . ?
C1 C10 C9 119.5(3) . . ?
C1 C10 C10 121.9(3) . 4_577 ?
C9 C10 C10 118.6(3) . 4_577 ?
C26 C21 C22 117.1(4) . . ?
C26 C21 Si2 123.7(3) . . ?
C22 C21 Si2 119.2(3) . . ?
C23 C22 C21 122.0(4) . . ?
C24 C23 C22 120.1(4) . . ?
C23 C24 C25 119.2(4) . . ?
C26 C25 C24 120.2(4) . . ?
C25 C26 C21 121.4(4) . . ?
C28 C27 C212 117.0(4) . . ?
C28 C27 Si2 122.3(3) . . ?
C212 C27 Si2 120.5(3) . . ?
C29 C28 C27 121.0(5) . . ?
C28 C29 C210 119.6(5) . . ?
C211 C210 C29 121.2(5) . . ?
C210 C211 C212 119.2(5) . . ?
C211 C212 C27 121.9(5) . . ?
C902 C901 C902 120.2(9) . 3_757 ?
C901 C902 C903 119.6(7) . . ?
C904 C903 C902 119.7(7) . . ?
C916 C911 C912 118.5(10) . . ?
C903 C904 C903 121.2(10) 3_757 . ?
C914 C913 C912 119.3(9) . . ?
C916 C915 C914 118.6(10) . . ?
C911 C912 C913 118.3(8) . . ?
C915 C914 C913 121.5(11) . . ?
C915 C916 C911 123.6(11) . . ?

loop_
_geom_bond_atom_site_label_1
_geom_bond_atom_site_label_2
_geom_bond_distance
_geom_bond_site_symmetry_2
_geom_bond_publ_flag
Ta Ta 0.427(2) 4_577 ?
Ta N3 1.995(3) . ?
Ta N4 2.005(3) . ?
Ta N3 2.038(3) 4_577 ?
Ta O1 2.043(3) . ?
Ta O1 2.061(3) 4_577 ?
Ta N4 2.428(4) 4_577 ?
Si2 C213 1.865(4) . ?
Si2 C2 1.878(3) . ?
Si2 C21 1.882(4) . ?
Si2 C27 1.882(4) . ?
O1 C1 1.346(4) . ?
O1 Ta 2.061(3) 4_577 ?
N3 C31 1.457(5) . ?
N3 C32 1.470(5) . ?
N3 Ta 2.038(3) 4_577 ?
N4 C42 1.460(5) . ?
N4 C41 1.464(5) . ?
N4 Ta 2.428(4) 4_577 ?
C1 C10 1.386(5) . ?
C1 C2 1.445(5) . ?
C2 C3 1.377(5) . ?
C3 C4 1.423(5) . ?
C4 C5 1.414(5) . ?
C4 C9 1.424(5) . ?
C5 C6 1.357(5) . ?
C6 C7 1.402(6) . ?
C7 C8 1.367(5) . ?
C8 C9 1.416(5) . ?
C9 C10 1.433(5) . ?
C10 C10 1.498(7) 4_577 ?
C21 C26 1.389(5) . ?
C21 C22 1.404(6) . ?
C22 C23 1.377(6) . ?
C23 C24 1.375(7) . ?
C24 C25 1.400(6) . ?
C25 C26 1.383(6) . ?
C27 C28 1.400(6) . ?
C27 C212 1.404(6) . ?
C28 C29 1.387(6) . ?
C29 C210 1.393(8) . ?
C210 C211 1.352(8) . ?
C211 C212 1.395(7) . ?
C901 C902 1.354(8) . ?
C901 C902 1.355(8) 3_757 ?
C902 C903 1.385(10) . ?
C903 C904 1.340(9) . ?
C911 C916 1.344(15) . ?
C911 C912 1.384(11) . ?
C904 C903 1.340(9) 3_757 ?
C913 C914 1.348(11) . ?
C913 C912 1.395(11) . ?
C915 C916 1.320(16) . ?
C915 C914 1.347(16) . ?
